data_4032221
loop_
_publ_author_name
'Taher, Ehab S.'
'Guest, Prue'
'Benton, Amanda'
'Ma, Xinghua'
'Banwell, Martin G.'
'Willis, Anthony C.'
'Seiser, Tobias'
'Newton, Trevor W.'
'Hutzler, Johannes'

_publ_section_title
;
 The Synthesis of Certain Phomentrioloxin A Analogues and Their Evaluation
 as Herbicidal Agents.
;
_journal_issue 1
_journal_name_full 'The Journal of organic chemistry'
_journal_page_first 211
_journal_page_last 233
_journal_paper_doi 10.1021/acs.joc.6b02372
_journal_volume 82
_journal_year 2017
_chemical_absolute_configuration ad
_chemical_compound_source local
_chemical_formula_moiety 'C7 H11 I O4, H2 O'
_chemical_formula_sum 'C7 H13 I O5'
_chemical_formula_weight 304.08
_space_group_IT_number 5
_symmetry_cell_setting monoclinic
_symmetry_space_group_name_Hall 'C 2y'
_symmetry_space_group_name_H-M 'C 1 2 1'
_atom_sites_solution_hydrogens difmap
_atom_sites_solution_primary direct
_audit_creation_date 13-08-22
_audit_creation_method CRYSTALS_ver_14.40
_audit_update_record
;
2013-08-23 - Report on C7 H13 I1 O5
            by Anthony C. Willis
            for  Ehab Taher and Martin Banwell


2013-08-23 - passes checkcif tests

;
_cell_angle_alpha 90
_cell_angle_beta 120.5922(19)
_cell_angle_gamma 90
_cell_formula_units_Z 4
_cell_length_a 16.8154(8)
_cell_length_b 4.5652(2)
_cell_length_c 15.7010(8)
_cell_measurement_reflns_used 46057
_cell_measurement_temperature 200
_cell_measurement_theta_max 30
_cell_measurement_theta_min 3
_cell_volume 1037.53(9)
_computing_cell_refinement 'DENZO/SCALEPACK (Otwinowski & Minor, 1997)'
_computing_data_collection 'COLLECT (Nonius, 2001).'
_computing_data_reduction 'DENZO/SCALEPACK (Otwinowski & Minor, 1997)'
_computing_molecular_graphics
; 
ORTEP-II (Johnson 1976) in teXsan (MSC, 1992-1997)
;
_computing_publication_material 'CRYSTALS (Betteridge et al., 2003)'
_computing_structure_refinement 'CRYSTALS (Betteridge et al., 2003)'
_computing_structure_solution 'SIR92 (Altomare et al., 1994)'
_diffrn_ambient_temperature 200
_diffrn_measured_fraction_theta_full 0.992
_diffrn_measured_fraction_theta_max 0.989
_diffrn_measurement_device Area
_diffrn_measurement_device_type 'Nonius KappaCCD'
_diffrn_measurement_method ' \f and \w scans with CCD '
_diffrn_radiation_monochromator graphite
_diffrn_radiation_type 'Mo K\a'
_diffrn_radiation_wavelength 0.71073
_diffrn_reflns_av_R_equivalents 0.056
_diffrn_reflns_limit_h_max 23
_diffrn_reflns_limit_h_min -23
_diffrn_reflns_limit_k_max 6
_diffrn_reflns_limit_k_min -6
_diffrn_reflns_limit_l_max 22
_diffrn_reflns_limit_l_min -22
_diffrn_reflns_number 10233
_diffrn_reflns_theta_full 29.507
_diffrn_reflns_theta_max 30.110
_diffrn_reflns_theta_min 2.814
_diffrn_standards_number 0
_exptl_absorpt_coefficient_mu 3.077
_exptl_absorpt_correction_T_max 0.860
_exptl_absorpt_correction_T_min 0.508
_exptl_absorpt_correction_type integration
_exptl_absorpt_process_details
;
via Gaussian method (Coppens, 1970) implemented in maXus (2000)
;
_exptl_crystal_colour colourless
_exptl_crystal_density_diffrn 1.947
_exptl_crystal_density_method 'not measured'
_exptl_crystal_description plate
_exptl_crystal_F_000 592
_exptl_crystal_size_max 0.330
_exptl_crystal_size_mid 0.140
_exptl_crystal_size_min 0.050
_refine_diff_density_max 0.72
_refine_diff_density_min -1.02
_refine_ls_abs_structure_details 'Flack (1983), 1331 Friedel-pairs'
_refine_ls_abs_structure_Flack -0.05(3)
_refine_ls_extinction_method None
_refine_ls_goodness_of_fit_ref 0.9928
_refine_ls_hydrogen_treatment constr
_refine_ls_matrix_type full
_refine_ls_number_parameters 119
_refine_ls_number_reflns 3020
_refine_ls_number_restraints 1
_refine_ls_R_factor_all 0.0339
_refine_ls_R_factor_gt 0.0306
_refine_ls_shift/su_max 0.0013642
_refine_ls_shift/su_mean 0.0001512
_refine_ls_structure_factor_coef Fsqd
_refine_ls_weighting_details
;
 Method= Modified Sheldrick 
 w=1/[\s^2^(F^2^) + ( 0.03P)^2^ + 3.78P] 
 ,where P=(max(Fo^2^,0) + 2Fc^2^)/3 
;
_refine_ls_weighting_scheme calc
_refine_ls_wR_factor_all 0.0734
_refine_ls_wR_factor_gt 0.0708
_refine_ls_wR_factor_ref 0.0734
_reflns_limit_h_max 20
_reflns_limit_h_min -23
_reflns_limit_k_max 6
_reflns_limit_k_min -6
_reflns_limit_l_max 22
_reflns_limit_l_min 0
_reflns_number_gt 2812
_reflns_number_total 3024
_reflns_threshold_expression I>2.0\s(I)
_oxford_diffrn_Wilson_B_factor 2.80
_oxford_diffrn_Wilson_scale 5.17
_oxford_refine_ls_r_factor_ref 0.0339
_oxford_refine_ls_scale 0.4973(7)
_oxford_reflns_number_all 3020
_oxford_reflns_threshold_expression_ref I>-10.0\s(I)
_oxford_structure_analysis_title 'ban1360 At 12:20 on 22/ 8/13'
_cod_data_source_file jo6b02372_si_006.cif
_cod_data_source_block ban1360
_cod_original_sg_symbol_Hall 'C 2y '
_cod_original_sg_symbol_H-M 'C 1 2 1 '
_cod_database_code 4032221

loop_
_symmetry_equiv_pos_as_xyz
x,y,z
x+1/2,y+1/2,z
-x,y,-z
-x+1/2,y+1/2,-z

loop_
_atom_site_label
_atom_site_type_symbol
_atom_site_fract_x
_atom_site_fract_y
_atom_site_fract_z
_atom_site_U_iso_or_equiv
_atom_site_occupancy
_atom_site_adp_type
_atom_site_refinement_flags_posn
I1 I 0.634154(13) 0.2531(2) 0.430165(15) 0.0357 1.0000 Uani .
O1 O 0.53430(19) 0.3498(6) 0.1770(2) 0.0291 1.0000 Uani .
O2 O 0.4315(2) 0.8565(6) 0.0787(2) 0.0326 1.0000 Uani .
O3 O 0.26566(18) 0.6910(6) 0.0592(2) 0.0313 1.0000 Uani .
O4 O 0.31498(18) 0.7857(9) 0.2499(2) 0.0324 1.0000 Uani .
O5 O 0.6338(2) 0.5483(8) 0.1002(3) 0.0490 1.0000 Uani .
C1 C 0.5115(2) 0.4342(8) 0.3131(3) 0.0257 1.0000 Uani .
C2 C 0.5200(2) 0.5745(8) 0.2310(3) 0.0250 1.0000 Uani .
C3 C 0.43237(19) 0.7537(14) 0.1647(2) 0.0249 1.0000 Uani .
C4 C 0.3490(2) 0.5601(8) 0.1361(3) 0.0249 1.0000 Uani .
C5 C 0.3420(2) 0.5119(8) 0.2281(3) 0.0265 1.0000 Uani .
C6 C 0.4334(3) 0.4065(8) 0.3133(3) 0.0281 1.0000 Uani .
C7 C 0.2811(3) 0.760(2) 0.3158(3) 0.0466 1.0000 Uani .
H21 H 0.5733 0.7088 0.2598 0.0296 1.0000 Uiso R
H31 H 0.4303 0.9226 0.2014 0.0301 1.0000 Uiso R
H41 H 0.3586 0.3681 0.1131 0.0299 1.0000 Uiso R
H51 H 0.2940 0.3647 0.2133 0.0321 1.0000 Uiso R
H61 H 0.4349 0.3175 0.3678 0.0336 1.0000 Uiso R
H71 H 0.2573 0.9459 0.3204 0.0698 1.0000 Uiso R
H72 H 0.3313 0.7049 0.3797 0.0700 1.0000 Uiso R
H73 H 0.2332 0.6148 0.2922 0.0696 1.0000 Uiso R
H911 H 0.5586 0.4254 0.1483 0.0441 1.0000 Uiso .
H921 H 0.4603 1.0108 0.0890 0.0488 1.0000 Uiso R
H931 H 0.2356 0.5622 0.0206 0.0469 1.0000 Uiso R
H951 H 0.6120 0.6375 0.0473 0.0732 1.0000 Uiso R
H952 H 0.6738 0.4428 0.1014 0.0730 1.0000 Uiso R

loop_
_atom_site_aniso_label
_atom_site_aniso_U_11
_atom_site_aniso_U_22
_atom_site_aniso_U_33
_atom_site_aniso_U_23
_atom_site_aniso_U_13
_atom_site_aniso_U_12
I1 0.02649(10) 0.04286(13) 0.03031(11) 0.00250(17) 0.00895(8) 0.00548(16)
O1 0.0295(13) 0.0272(12) 0.0361(14) -0.0032(10) 0.0207(12) -0.0013(9)
O2 0.0404(15) 0.0286(12) 0.0296(13) -0.0002(10) 0.0184(12) -0.0064(11)
O3 0.0236(11) 0.0304(19) 0.0284(12) -0.0003(9) 0.0048(10) 0.0032(9)
O4 0.0346(11) 0.0307(19) 0.0398(13) 0.0014(14) 0.0246(11) 0.0057(14)
O5 0.0418(17) 0.065(2) 0.053(2) 0.0265(18) 0.0337(16) 0.0203(16)
C1 0.0221(15) 0.0253(16) 0.0233(16) 0.0001(13) 0.0070(13) 0.0022(12)
C2 0.0211(14) 0.0233(16) 0.0291(17) -0.0035(13) 0.0116(13) -0.0030(12)
C3 0.0262(12) 0.0218(11) 0.0262(12) -0.001(3) 0.0129(10) 0.000(2)
C4 0.0216(14) 0.0219(15) 0.0261(16) 0.0002(12) 0.0084(13) 0.0013(12)
C5 0.0231(15) 0.0238(16) 0.0316(18) 0.0018(13) 0.0133(14) -0.0004(12)
C6 0.0265(17) 0.0309(18) 0.0270(17) 0.0018(14) 0.0136(14) -0.0014(13)
C7 0.052(2) 0.056(2) 0.047(2) 0.007(4) 0.0357(18) 0.007(4)

loop_
_atom_type_symbol
_atom_type_scat_dispersion_real
_atom_type_scat_dispersion_imag
_atom_type_scat_Cromer_Mann_a1
_atom_type_scat_Cromer_Mann_b1
_atom_type_scat_Cromer_Mann_a2
_atom_type_scat_Cromer_Mann_b2
_atom_type_scat_Cromer_Mann_a3
_atom_type_scat_Cromer_Mann_b3
_atom_type_scat_Cromer_Mann_a4
_atom_type_scat_Cromer_Mann_b4
_atom_type_scat_Cromer_Mann_c
_atom_type_scat_source
C 0.0033 0.0016 2.3100 20.8439 1.0200 10.2075 1.5886 0.5687 0.8650 51.6512 0.2156 'International Tables Vol C 4.2.6.8 and 6.1.1.4'
H 0.0000 0.0000 0.4930 10.5109 0.3229 26.1257 0.1402 3.1424 0.0408 57.7998 0.0030 'International Tables Vol C 4.2.6.8 and 6.1.1.4'
I -0.4742 1.8119 20.1472 4.3470 18.9949 0.3814 7.5138 27.7660 2.2735 66.8776 4.0712 'International Tables Vol C 4.2.6.8 and 6.1.1.4'
O 0.0106 0.0060 3.0485 13.2771 2.2868 5.7011 1.5463 0.3239 0.8670 32.9089 0.2508 'International Tables Vol C 4.2.6.8 and 6.1.1.4'

loop_
_exptl_crystal_face_index_h
_exptl_crystal_face_index_k
_exptl_crystal_face_index_l
_exptl_crystal_face_perp_dist
0 0 1 0.020
0 0 -1 0.030
1 1 -1 0.120
-2 0 1 0.050
2 0 -1 0.090
2 -3 0 0.212

loop_
_geom_angle_atom_site_label_1
_geom_angle_atom_site_label_2
_geom_angle_atom_site_label_3
_geom_angle
_geom_angle_publ_flag
C2 O1 H911 107.7 no
C3 O2 H921 112.1 no
C4 O3 H931 107.3 no
C5 O4 C7 113.4(5) yes
H951 O5 H952 104.6 no
I1 C1 C2 115.7(2) yes
I1 C1 C6 119.5(3) yes
C2 C1 C6 124.7(3) yes
C1 C2 O1 108.7(3) yes
C1 C2 C3 109.2(3) yes
O1 C2 C3 111.9(3) yes
C1 C2 H21 109.3 no
O1 C2 H21 109.4 no
C3 C2 H21 108.3 no
C2 C3 O2 111.2(3) yes
C2 C3 C4 108.2(4) yes
O2 C3 C4 110.5(3) yes
C2 C3 H31 109.3 no
O2 C3 H31 108.3 no
C4 C3 H31 109.3 no
C3 C4 O3 111.4(3) yes
C3 C4 C5 108.0(3) yes
O3 C4 C5 110.2(3) yes
C3 C4 H41 108.9 no
O3 C4 H41 109.4 no
C5 C4 H41 108.8 no
C4 C5 O4 106.7(3) yes
C4 C5 C6 110.5(3) yes
O4 C5 C6 111.7(3) yes
C4 C5 H51 109.0 no
O4 C5 H51 109.4 no
C6 C5 H51 109.5 no
C5 C6 C1 122.0(3) yes
C5 C6 H61 119.3 no
C1 C6 H61 118.7 no
O4 C7 H71 108.8 no
O4 C7 H72 108.6 no
H71 C7 H72 109.5 no
O4 C7 H73 110.2 no
H71 C7 H73 109.9 no
H72 C7 H73 109.9 no

loop_
_geom_bond_atom_site_label_1
_geom_bond_atom_site_label_2
_geom_bond_distance
_geom_bond_publ_flag
I1 C1 2.112(3) yes
O1 C2 1.428(4) yes
O1 H911 0.821 no
O2 C3 1.422(4) yes
O2 H921 0.823 no
O3 C4 1.434(4) yes
O3 H931 0.811 no
O4 C5 1.430(5) yes
O4 C7 1.417(4) yes
O5 H951 0.825 no
O5 H952 0.820 no
C1 C2 1.510(5) yes
C1 C6 1.322(5) yes
C2 C3 1.537(5) yes
C2 H21 0.985 no
C3 C4 1.520(5) yes
C3 H31 0.974 no
C4 C5 1.524(5) yes
C4 H41 0.993 no
C5 C6 1.513(5) yes
C5 H51 0.982 no
C6 H61 0.935 no
C7 H71 0.956 no
C7 H72 0.960 no
C7 H73 0.961 no

loop_
_geom_contact_atom_site_label_1
_geom_contact_atom_site_label_2
_geom_contact_distance
_geom_contact_site_symmetry_2
_geom_contact_publ_flag
O1 O5 2.670(6) . no
O1 O2 2.780(4) 1_545 no
O1 C3 3.169(7) 1_545 no
O1 C7 3.596(5) 2_545 no
O2 O5 2.817(5) 3_655 no
O2 O3 3.272(4) 4 no
O2 O5 3.535(5) . no
O3 O3 2.819(4) 4 no
O3 O3 2.819(4) 4_545 no
O3 O5 3.073(5) 2_455 no
O3 C4 3.153(4) 4 no
O4 O5 2.993(4) 2_455 no
O4 C6 3.312(5) 1_565 no
O4 C5 3.387(5) 1_565 no
O5 C7 3.285(6) 2_545 no
O5 C2 3.449(7) . no

loop_
_geom_hbond_atom_site_label_D
_geom_hbond_atom_site_label_H
_geom_hbond_atom_site_label_A
_geom_hbond_site_symmetry_A
_geom_hbond_angle_DHA
_geom_hbond_distance_DH
_geom_hbond_distance_HA
_geom_hbond_distance_DA
_geom_hbond_publ_flag
O1 H911 O5 . 168 0.82 1.86 2.670(6) yes
O2 H921 O1 1_565 152 0.82 2.03 2.779(6) yes
O3 H931 O2 4_545 141 0.81 2.60 3.272(6) yes
O3 H931 O3 4_545 148 0.81 2.10 2.819(6) yes
O5 H951 O2 3_655 176 0.83 1.99 2.817(6) yes
O5 H952 O3 2_545 164 0.82 2.28 3.073(6) yes
O5 H952 O4 2_545 126 0.82 2.44 2.992(6) yes

loop_
_geom_torsion_atom_site_label_1
_geom_torsion_atom_site_label_2
_geom_torsion_atom_site_label_3
_geom_torsion_atom_site_label_4
_geom_torsion
_geom_torsion_publ_flag
I1 C1 C2 O1 70.2(3) no
I1 C1 C2 C3 -167.4(3) no
I1 C1 C6 C5 -175.5(3) no
O1 C2 C1 C6 -106.3(4) no
O1 C2 C3 O2 -51.5(5) no
O1 C2 C3 C4 70.0(4) no
O2 C3 C2 C1 -171.9(3) no
O2 C3 C4 O3 -46.7(5) no
O2 C3 C4 C5 -167.8(3) no
O3 C4 C3 C2 -168.7(4) no
O3 C4 C5 O4 -51.8(3) no
O3 C4 C5 C6 -173.5(3) no
O4 C5 C4 C3 70.1(3) no
O4 C5 C6 C1 -101.6(5) no
C1 C2 C3 C4 -50.4(4) no
C1 C6 C5 C4 17.1(5) no
C2 C1 C6 C5 0.9(6) no
C2 C3 C4 C5 70.2(4) no
C3 C2 C1 C6 16.1(5) no
C3 C4 C5 C6 -51.6(4) no
C4 C5 O4 C7 163.6(2) no
C6 C5 O4 C7 -75.5(4) no
